data_1569950
loop_
_publ_author_name
'Jiao, Jianmin'
'Li, Heng'
'Xie, Wang'
'Zhao, Yue'
'Lin, Chen'
'Jiang, Juli'
'Wang, Leyong'

_publ_section_title
;
 Host-guest system of a phosphorylated macrocycle assisting structure
 determination of oily molecules in single-crystal form.
;
_journal_issue 41
_journal_name_full 'Chemical science'
_journal_page_first 11402
_journal_page_last 11409
_journal_paper_doi 10.1039/d3sc02995f
_journal_volume 14
_journal_year 2023
_chemical_formula_moiety 'C45 H39 O9 P3'
_chemical_formula_sum 'C45 H39 O9 P3'
_chemical_formula_weight 816.67
_space_group_crystal_system monoclinic
_space_group_IT_number 14
_space_group_name_Hall '-P 2yn'
_space_group_name_H-M_alt 'P 1 21/n 1'
_atom_sites_solution_hydrogens geom
_atom_sites_solution_primary iterative
_audit_creation_date 2023-03-15
_audit_creation_method
;
Olex2 1.3
(compiled 2020.02.04 svn.rd84adfe8 for OlexSys, GUI svn.r6032)
;
_audit_update_record
;
2023-03-27 deposited with the CCDC.	2023-09-25 downloaded from the CCDC.
;
_cell_angle_alpha 90
_cell_angle_beta 94.236(3)
_cell_angle_gamma 90
_cell_formula_units_Z 4
_cell_length_a 9.7038(4)
_cell_length_b 21.6692(9)
_cell_length_c 18.5069(8)
_cell_measurement_reflns_used 9242
_cell_measurement_temperature 193.0
_cell_measurement_theta_max 68.36
_cell_measurement_theta_min 4.73
_cell_volume 3880.9(3)
_computing_cell_refinement 'SAINT V8.40B (?, 2016)'
_computing_data_reduction 'SAINT V8.40B (?, 2016)'
_computing_molecular_graphics 'Olex2 1.3 (Dolomanov et al., 2009)'
_computing_publication_material 'Olex2 1.3 (Dolomanov et al., 2009)'
_computing_structure_refinement 'SHELXL 2014/7 (Sheldrick, 2015)'
_computing_structure_solution 'olex2.solve 1.3 (Bourhis et al., 2015)'
_diffrn_ambient_temperature 193.0
_diffrn_measured_fraction_theta_full 1.000
_diffrn_measured_fraction_theta_max 0.998
_diffrn_measurement_device_type 'Bruker APEX-II CCD'
_diffrn_measurement_method '\f and \w scans'
_diffrn_radiation_type CuK\a
_diffrn_radiation_wavelength 1.54178
_diffrn_reflns_av_R_equivalents 0.0910
_diffrn_reflns_av_unetI/netI 0.0456
_diffrn_reflns_Laue_measured_fraction_full 1.000
_diffrn_reflns_Laue_measured_fraction_max 0.998
_diffrn_reflns_limit_h_max 11
_diffrn_reflns_limit_h_min -11
_diffrn_reflns_limit_k_max 26
_diffrn_reflns_limit_k_min -25
_diffrn_reflns_limit_l_max 22
_diffrn_reflns_limit_l_min -22
_diffrn_reflns_number 52589
_diffrn_reflns_point_group_measured_fraction_full 1.000
_diffrn_reflns_point_group_measured_fraction_max 0.998
_diffrn_reflns_theta_full 67.679
_diffrn_reflns_theta_max 68.502
_diffrn_reflns_theta_min 3.145
_diffrn_source_current 1.1
_diffrn_source_power 0.055
_diffrn_source_voltage 50.0
_diffrn_standards_number 0
_exptl_absorpt_coefficient_mu 1.901
_exptl_absorpt_correction_T_max 0.7531
_exptl_absorpt_correction_T_min 0.5765
_exptl_absorpt_correction_type none
_exptl_absorpt_process_details
;
SADABS-2016/2 (Bruker,2016/2) was used for absorption correction.
wR2(int) was 0.1761 before and 0.0697 after correction.
The Ratio of minimum to maximum transmission is 0.7655.
The \l/2 correction factor is Not present.
;
_exptl_crystal_density_diffrn 1.398
_exptl_crystal_description block
_exptl_crystal_F_000 1704
_exptl_crystal_size_max 0.24
_exptl_crystal_size_mid 0.22
_exptl_crystal_size_min 0.21
_refine_diff_density_max 0.393
_refine_diff_density_min -0.389
_refine_diff_density_rms 0.050
_refine_ls_extinction_method none
_refine_ls_goodness_of_fit_ref 1.066
_refine_ls_hydrogen_treatment constr
_refine_ls_matrix_type full
_refine_ls_number_parameters 520
_refine_ls_number_reflns 7136
_refine_ls_number_restraints 0
_refine_ls_restrained_S_all 1.066
_refine_ls_R_factor_all 0.0486
_refine_ls_R_factor_gt 0.0398
_refine_ls_shift/su_max 0.001
_refine_ls_shift/su_mean 0.000
_refine_ls_structure_factor_coef Fsqd
_refine_ls_weighting_details 'w=1/[\s^2^(Fo^2^)+(0.0637P)^2^+0.8353P] where P=(Fo^2^+2Fc^2^)/3'
_refine_ls_weighting_scheme calc
_refine_ls_wR_factor_gt 0.1099
_refine_ls_wR_factor_ref 0.1134
_reflns_Friedel_coverage 0.000
_reflns_number_gt 5930
_reflns_number_total 7136
_reflns_threshold_expression 'I > 2\s(I)'
_cod_data_source_file d3sc02995f2.cif
_cod_data_source_block jjm-344
_cod_depositor_comments 'Adding full bibliography for 1569950--1569976.cif.'
_cod_database_code 1569950
_shelx_shelxl_version_number 2014/7
_shelx_space_group_comment
;
The symmetry employed for this shelxl refinement is uniquely defined
by the following loop, which should always be used as a source of
symmetry information in preference to the above space-group names.
They are only intended as comments.
;
_shelx_estimated_absorpt_t_max 0.691
_shelx_estimated_absorpt_t_min 0.658
_olex2_refinement_description
;
1. Fixed Uiso
 At 1.2 times of:
  All C(H) groups, All C(H,H) groups
 At 1.5 times of:
  All C(H,H,H) groups
2.a Secondary CH2 refined with riding coordinates:
 C00D(H00A,H00B), C00I(H00C,H00D), C00N(H00E,H00F)
2.b Aromatic/amide H refined with riding coordinates:
 C010(H010), C012(H012), C013(H013), C017(H017), C019(H019), C01A(H01J),
 C01B(H01K), C01C(H01L), C01D(H01M), C01E(H01N), C01F(H01O), C01H(H01S),
 C01I(H01T), C01K(H01X), C01L(H01Y)
2.c Idealised Me refined as rotating group:
 C00Z(H00G,H00H,H00I), C011(H01A,H01B,H01C), C014(H01D,H01E,H01F), C018(H01G,
 H01H,H01I), C01G(H01P,H01Q,H01R), C01J(H01U,H01V,H01W)
;
_olex2_submission_special_instructions 'No special instructions were received'

loop_
_space_group_symop_operation_xyz
'x, y, z'
'-x+1/2, y+1/2, -z+1/2'
'-x, -y, -z'
'x-1/2, -y-1/2, z-1/2'

loop_
_atom_site_label
_atom_site_type_symbol
_atom_site_fract_x
_atom_site_fract_y
_atom_site_fract_z
_atom_site_U_iso_or_equiv
_atom_site_adp_type
_atom_site_occupancy
_atom_site_site_symmetry_order
_atom_site_calc_flag
_atom_site_refinement_flags_posn
_atom_site_refinement_flags_adp
_atom_site_refinement_flags_occupancy
_atom_site_disorder_assembly
_atom_site_disorder_group
P001 P 0.59543(5) 0.48720(2) 0.74616(3) 0.02933(12) Uani 1 1 d . . . . .
P002 P 0.49767(5) 0.78467(2) 0.55394(3) 0.03131(13) Uani 1 1 d . . . . .
P003 P 0.48236(5) 0.77977(2) 0.94568(3) 0.03061(13) Uani 1 1 d . . . . .
O004 O 0.49731(13) 0.50087(5) 0.67519(7) 0.0305(3) Uani 1 1 d . . . . .
O005 O 0.41242(14) 0.71522(6) 0.96131(7) 0.0338(3) Uani 1 1 d . . . . .
O006 O 0.42720(14) 0.72098(6) 0.52946(7) 0.0337(3) Uani 1 1 d . . . . .
O007 O 0.50237(14) 0.50136(5) 0.81135(7) 0.0324(3) Uani 1 1 d . . . . .
O008 O 0.36802(13) 0.81412(6) 0.89370(7) 0.0328(3) Uani 1 1 d . . . . .
O009 O 0.72773(14) 0.51983(6) 0.74860(8) 0.0405(3) Uani 1 1 d . . . . .
O00A O 0.38339(14) 0.81800(6) 0.59771(7) 0.0340(3) Uani 1 1 d . . . . .
O00B O 0.61726(15) 0.77540(7) 0.91645(9) 0.0420(3) Uani 1 1 d . . . . .
O00C O 0.63205(15) 0.77973(6) 0.59436(9) 0.0421(3) Uani 1 1 d . . . . .
C00D C 0.28177(18) 0.70873(8) 0.65530(10) 0.0287(4) Uani 1 1 d . . . . .
H00A H 0.2069 0.6879 0.6795 0.034 Uiso 1 1 calc R U . . .
H00B H 0.2393 0.7277 0.6103 0.034 Uiso 1 1 calc R U . . .
C00E C 0.38269(18) 0.65956(8) 0.63384(10) 0.0276(4) Uani 1 1 d . . . . .
C00F C 0.33806(17) 0.76056(8) 0.70465(10) 0.0277(4) Uani 1 1 d . . . . .
C00G C 0.40170(17) 0.60349(8) 0.67151(10) 0.0272(4) Uani 1 1 d . . . . .
C00H C 0.33361(18) 0.75958(8) 0.78046(10) 0.0285(4) Uani 1 1 d . . . . .
C00I C 0.27404(18) 0.70636(8) 0.82144(10) 0.0290(4) Uani 1 1 d . . . . .
H00C H 0.2018 0.6862 0.7891 0.035 Uiso 1 1 calc R U . . .
H00D H 0.2282 0.7235 0.8631 0.035 Uiso 1 1 calc R U . . .
C00J C 0.40000(18) 0.60275(8) 0.81129(10) 0.0280(4) Uani 1 1 d . . . . .
C00K C 0.55677(18) 0.56763(8) 0.58009(10) 0.0293(4) Uani 1 1 d . . . . .
C00L C 0.48780(18) 0.55977(8) 0.64281(10) 0.0279(4) Uani 1 1 d . . . . .
C00M C 0.55709(19) 0.56592(8) 0.91342(10) 0.0316(4) Uani 1 1 d . . . . .
C00N C 0.32584(18) 0.58735(8) 0.73818(10) 0.0285(4) Uani 1 1 d . . . . .
H00E H 0.2359 0.6091 0.7346 0.034 Uiso 1 1 calc R U . . .
H00F H 0.3061 0.5425 0.7370 0.034 Uiso 1 1 calc R U . . .
C00O C 0.53506(19) 0.62281(8) 0.54175(10) 0.0303(4) Uani 1 1 d . . . . .
C00P C 0.37603(18) 0.65707(8) 0.84990(10) 0.0282(4) Uani 1 1 d . . . . .
C00Q C 0.37494(19) 0.81295(8) 0.81812(10) 0.0309(4) Uani 1 1 d . . . . .
C00R C 0.48964(19) 0.55917(8) 0.84483(10) 0.0297(4) Uani 1 1 d . . . . .
C00S C 0.45090(19) 0.66692(8) 0.57076(10) 0.0296(4) Uani 1 1 d . . . . .
C00T C 0.5303(2) 0.61928(9) 0.95233(11) 0.0329(4) Uani 1 1 d . . . . .
C00U C 0.47497(19) 0.82343(8) 1.02664(11) 0.0317(4) Uani 1 1 d . . . . .
C00V C 0.44169(19) 0.66308(8) 0.91901(10) 0.0301(4) Uani 1 1 d . . . . .
C00W C 0.4889(2) 0.82924(8) 0.47293(11) 0.0327(4) Uani 1 1 d . . . . .
C00X C 0.38397(19) 0.81452(8) 0.67341(10) 0.0317(4) Uani 1 1 d . . . . .
C00Y C 0.59861(19) 0.40538(8) 0.74761(10) 0.0311(4) Uani 1 1 d . . . . .
C00Z C 0.6507(2) 0.51776(9) 0.55527(11) 0.0368(4) Uani 1 1 d . . . . .
H00G H 0.7468 0.5279 0.5708 0.055 Uiso 1 1 calc R U . . .
H00H H 0.6404 0.5147 0.5023 0.055 Uiso 1 1 calc R U . . .
H00I H 0.6261 0.4782 0.5765 0.055 Uiso 1 1 calc R U . . .
C010 C 0.3777(2) 0.82482(9) 0.42106(11) 0.0363(4) Uani 1 1 d . . . . .
H010 H 0.3081 0.7945 0.4256 0.044 Uiso 1 1 calc R U . . .
C011 C 0.5964(2) 0.63411(9) 0.47053(12) 0.0411(5) Uani 1 1 d . . . . .
H01A H 0.6902 0.6170 0.4724 0.062 Uiso 1 1 calc R U . . .
H01B H 0.6000 0.6786 0.4613 0.062 Uiso 1 1 calc R U . . .
H01C H 0.5391 0.6140 0.4315 0.062 Uiso 1 1 calc R U . . .
C012 C 0.3799(2) 0.81285(10) 1.07762(11) 0.0373(4) Uani 1 1 d . . . . .
H012 H 0.3214 0.7777 1.0738 0.045 Uiso 1 1 calc R U . . .
C013 C 0.5634(2) 0.87421(9) 1.03391(12) 0.0393(5) Uani 1 1 d . . . . .
H013 H 0.6303 0.8809 0.9997 0.047 Uiso 1 1 calc R U . . .
C014 C 0.6551(2) 0.51681(9) 0.94456(12) 0.0398(5) Uani 1 1 d . . . . .
H01D H 0.6588 0.4827 0.9099 0.060 Uiso 1 1 calc R U . . .
H01E H 0.6224 0.5013 0.9900 0.060 Uiso 1 1 calc R U . . .
H01F H 0.7476 0.5345 0.9539 0.060 Uiso 1 1 calc R U . . .
C015 C 0.4138(2) 0.86760(9) 0.78636(12) 0.0399(5) Uani 1 1 d . . . . .
C016 C 0.4203(2) 0.86827(9) 0.71110(12) 0.0406(5) Uani 1 1 d . . . . .
C017 C 0.5917(2) 0.87316(9) 0.46573(13) 0.0416(5) Uani 1 1 d . . . . .
H017 H 0.6679 0.8758 0.5009 0.050 Uiso 1 1 calc R U . . .
C018 C 0.5908(2) 0.62933(10) 1.02856(12) 0.0444(5) Uani 1 1 d . . . . .
H01G H 0.6059 0.5894 1.0526 0.067 Uiso 1 1 calc R U . . .
H01H H 0.5269 0.6541 1.0552 0.067 Uiso 1 1 calc R U . . .
H01I H 0.6791 0.6511 1.0275 0.067 Uiso 1 1 calc R U . . .
C019 C 0.3700(2) 0.86530(10) 0.36263(12) 0.0431(5) Uani 1 1 d . . . . .
H019 H 0.2947 0.8627 0.3269 0.052 Uiso 1 1 calc R U . . .
C01A C 0.4712(3) 0.90929(9) 0.35625(12) 0.0448(5) Uani 1 1 d . . . . .
H01J H 0.4643 0.9372 0.3166 0.054 Uiso 1 1 calc R U . . .
C01B C 0.4562(3) 0.90521(10) 1.14037(12) 0.0474(6) Uani 1 1 d . . . . .
H01K H 0.4476 0.9337 1.1787 0.057 Uiso 1 1 calc R U . . .
C01C C 0.5535(2) 0.91508(9) 1.09127(13) 0.0463(5) Uani 1 1 d . . . . .
H01L H 0.6137 0.9496 1.0965 0.056 Uiso 1 1 calc R U . . .
C01D C 0.5006(2) 0.37117(10) 0.77986(15) 0.0465(5) Uani 1 1 d . . . . .
H01M H 0.4278 0.3914 0.8021 0.056 Uiso 1 1 calc R U . . .
C01E C 0.5825(3) 0.91300(10) 0.40709(14) 0.0479(5) Uani 1 1 d . . . . .
H01N H 0.6527 0.9429 0.4018 0.057 Uiso 1 1 calc R U . . .
C01F C 0.3713(2) 0.85431(11) 1.13435(12) 0.0450(5) Uani 1 1 d . . . . .
H01O H 0.3062 0.8475 1.1694 0.054 Uiso 1 1 calc R U . . .
C01G C 0.4424(3) 0.92454(10) 0.83243(14) 0.0550(6) Uani 1 1 d . . . . .
H01P H 0.4702 0.9121 0.8823 0.083 Uiso 1 1 calc R U . . .
H01Q H 0.3587 0.9499 0.8319 0.083 Uiso 1 1 calc R U . . .
H01R H 0.5169 0.9485 0.8129 0.083 Uiso 1 1 calc R U . . .
C01H C 0.6098(3) 0.27803(10) 0.74634(15) 0.0595(7) Uani 1 1 d . . . . .
H01S H 0.6125 0.2342 0.7452 0.071 Uiso 1 1 calc R U . . .
C01I C 0.5078(3) 0.30739(11) 0.78005(18) 0.0574(6) Uani 1 1 d . . . . .
H01T H 0.4416 0.2840 0.8037 0.069 Uiso 1 1 calc R U . . .
C01J C 0.4615(4) 0.92528(11) 0.67145(15) 0.0658(8) Uani 1 1 d . . . . .
H01U H 0.5586 0.9349 0.6851 0.099 Uiso 1 1 calc R U . . .
H01V H 0.4035 0.9600 0.6843 0.099 Uiso 1 1 calc R U . . .
H01W H 0.4493 0.9181 0.6191 0.099 Uiso 1 1 calc R U . . .
C01K C 0.7020(3) 0.37500(12) 0.7155(2) 0.0773(10) Uani 1 1 d . . . . .
H01X H 0.7711 0.3981 0.6937 0.093 Uiso 1 1 calc R U . . .
C01L C 0.7070(4) 0.31107(14) 0.7145(2) 0.0951(14) Uani 1 1 d . . . . .
H01Y H 0.7784 0.2905 0.6915 0.114 Uiso 1 1 calc R U . . .

loop_
_atom_site_aniso_label
_atom_site_aniso_U_11
_atom_site_aniso_U_22
_atom_site_aniso_U_33
_atom_site_aniso_U_23
_atom_site_aniso_U_13
_atom_site_aniso_U_12
P001 0.0370(2) 0.0202(2) 0.0311(3) -0.00006(16) 0.00441(19) -0.00315(17)
P002 0.0378(3) 0.0226(2) 0.0335(3) 0.00345(16) 0.0020(2) 0.00095(17)
P003 0.0342(2) 0.0233(2) 0.0348(3) -0.00554(17) 0.00521(19) 0.00173(17)
O004 0.0415(7) 0.0189(6) 0.0311(7) -0.0013(5) 0.0029(5) -0.0019(5)
O005 0.0433(7) 0.0257(6) 0.0329(7) -0.0067(5) 0.0061(6) -0.0011(5)
O006 0.0463(7) 0.0243(6) 0.0303(7) 0.0034(5) 0.0026(6) -0.0009(5)
O007 0.0471(7) 0.0194(6) 0.0312(7) -0.0016(5) 0.0070(6) -0.0009(5)
O008 0.0397(7) 0.0271(6) 0.0320(7) -0.0051(5) 0.0053(5) 0.0059(5)
O009 0.0419(7) 0.0346(7) 0.0448(8) 0.0014(6) 0.0020(6) -0.0096(6)
O00A 0.0437(7) 0.0263(6) 0.0320(7) 0.0039(5) 0.0022(6) 0.0041(5)
O00B 0.0393(7) 0.0339(7) 0.0542(10) -0.0060(6) 0.0121(7) 0.0034(6)
O00C 0.0416(7) 0.0340(7) 0.0495(9) 0.0030(6) -0.0051(7) 0.0029(6)
C00D 0.0313(8) 0.0256(8) 0.0292(9) 0.0004(7) 0.0014(7) -0.0001(7)
C00E 0.0301(8) 0.0229(8) 0.0295(9) -0.0030(6) -0.0004(7) -0.0032(6)
C00F 0.0294(8) 0.0218(8) 0.0319(9) -0.0017(7) 0.0016(7) 0.0026(6)
C00G 0.0298(8) 0.0233(8) 0.0282(9) -0.0026(6) 0.0008(7) -0.0054(6)
C00H 0.0289(8) 0.0234(8) 0.0334(10) -0.0016(7) 0.0042(7) 0.0031(7)
C00I 0.0301(8) 0.0267(8) 0.0310(9) -0.0026(7) 0.0067(7) -0.0004(7)
C00J 0.0308(8) 0.0247(8) 0.0291(9) 0.0004(7) 0.0064(7) -0.0054(7)
C00K 0.0344(9) 0.0229(8) 0.0306(9) -0.0053(7) 0.0031(7) -0.0049(7)
C00L 0.0351(9) 0.0199(8) 0.0283(9) -0.0019(6) 0.0000(7) -0.0040(7)
C00M 0.0371(9) 0.0251(8) 0.0324(10) 0.0027(7) 0.0017(8) -0.0018(7)
C00N 0.0333(9) 0.0220(8) 0.0302(9) -0.0016(6) 0.0028(7) -0.0039(7)
C00O 0.0360(9) 0.0261(8) 0.0292(9) -0.0032(7) 0.0041(7) -0.0062(7)
C00P 0.0313(8) 0.0227(8) 0.0314(9) 0.0005(7) 0.0072(7) -0.0030(7)
C00Q 0.0366(9) 0.0249(8) 0.0317(10) -0.0027(7) 0.0049(7) 0.0059(7)
C00R 0.0384(9) 0.0202(8) 0.0313(10) -0.0023(7) 0.0075(7) -0.0032(7)
C00S 0.0363(9) 0.0207(8) 0.0314(9) 0.0008(7) 0.0003(7) -0.0042(7)
C00T 0.0394(9) 0.0278(9) 0.0315(10) 0.0006(7) 0.0031(8) -0.0048(7)
C00U 0.0350(9) 0.0246(8) 0.0348(10) -0.0057(7) -0.0015(8) 0.0045(7)
C00V 0.0369(9) 0.0221(8) 0.0320(10) -0.0031(7) 0.0077(8) -0.0029(7)
C00W 0.0409(10) 0.0231(8) 0.0349(10) 0.0027(7) 0.0077(8) 0.0015(7)
C00X 0.0387(9) 0.0258(8) 0.0306(10) 0.0008(7) 0.0029(8) 0.0046(7)
C00Y 0.0398(10) 0.0231(8) 0.0311(10) 0.0011(7) 0.0058(8) 0.0020(7)
C00Z 0.0435(10) 0.0279(9) 0.0399(11) -0.0055(8) 0.0098(9) -0.0005(8)
C010 0.0445(10) 0.0311(9) 0.0338(10) 0.0017(7) 0.0069(8) -0.0010(8)
C011 0.0556(12) 0.0322(10) 0.0370(11) -0.0006(8) 0.0139(9) -0.0060(9)
C012 0.0401(10) 0.0362(10) 0.0350(10) -0.0027(8) -0.0003(8) 0.0012(8)
C013 0.0414(10) 0.0296(9) 0.0459(12) -0.0042(8) -0.0021(9) -0.0009(8)
C014 0.0528(12) 0.0282(9) 0.0378(11) 0.0023(8) -0.0001(9) 0.0049(8)
C015 0.0557(12) 0.0230(9) 0.0409(12) -0.0032(8) 0.0027(9) 0.0012(8)
C016 0.0580(12) 0.0217(9) 0.0425(12) 0.0017(8) 0.0058(9) -0.0001(8)
C017 0.0440(11) 0.0310(10) 0.0503(13) 0.0050(8) 0.0064(9) -0.0039(8)
C018 0.0580(12) 0.0373(10) 0.0364(11) -0.0041(8) -0.0058(9) -0.0030(9)
C019 0.0572(12) 0.0378(10) 0.0340(11) 0.0033(8) 0.0026(9) 0.0061(9)
C01A 0.0682(14) 0.0288(9) 0.0393(12) 0.0089(8) 0.0166(10) 0.0072(9)
C01B 0.0655(14) 0.0356(10) 0.0390(12) -0.0118(9) -0.0112(10) 0.0168(10)
C01C 0.0575(13) 0.0277(9) 0.0512(13) -0.0085(9) -0.0130(11) 0.0023(9)
C01D 0.0385(10) 0.0295(10) 0.0733(16) 0.0017(10) 0.0155(10) 0.0011(8)
C01E 0.0568(13) 0.0313(10) 0.0574(15) 0.0084(9) 0.0168(11) -0.0035(9)
C01F 0.0523(12) 0.0499(12) 0.0327(11) -0.0037(9) 0.0024(9) 0.0130(10)
C01G 0.0914(18) 0.0260(10) 0.0480(13) -0.0073(9) 0.0070(13) -0.0055(11)
C01H 0.094(2) 0.0226(10) 0.0638(17) -0.0017(9) 0.0161(15) 0.0082(11)
C01I 0.0536(13) 0.0303(11) 0.090(2) 0.0040(11) 0.0150(13) -0.0069(10)
C01J 0.121(2) 0.0281(11) 0.0483(14) 0.0029(10) 0.0081(15) -0.0156(13)
C01K 0.094(2) 0.0375(13) 0.110(3) 0.0094(14) 0.074(2) 0.0105(13)
C01L 0.131(3) 0.0409(15) 0.125(3) 0.0041(16) 0.087(3) 0.0271(17)

loop_
_atom_type_symbol
_atom_type_description
_atom_type_scat_dispersion_real
_atom_type_scat_dispersion_imag
_atom_type_scat_source
C C 0.0181 0.0091 'International Tables Vol C Tables 4.2.6.8 and 6.1.1.4'
H H 0.0000 0.0000 'International Tables Vol C Tables 4.2.6.8 and 6.1.1.4'
O O 0.0492 0.0322 'International Tables Vol C Tables 4.2.6.8 and 6.1.1.4'
P P 0.2955 0.4335 'International Tables Vol C Tables 4.2.6.8 and 6.1.1.4'

loop_
_geom_angle_atom_site_label_1
_geom_angle_atom_site_label_2
_geom_angle_atom_site_label_3
_geom_angle
_geom_angle_site_symmetry_1
_geom_angle_site_symmetry_3
_geom_angle_publ_flag
O004 P001 C00Y 101.96(8) . . ?
O007 P001 O004 104.58(7) . . ?
O007 P001 C00Y 101.06(8) . . ?
O009 P001 O004 113.91(8) . . ?
O009 P001 O007 115.44(8) . . ?
O009 P001 C00Y 117.92(9) . . ?
O006 P002 O00A 103.72(7) . . ?
O006 P002 C00W 103.76(8) . . ?
O00A P002 C00W 100.97(8) . . ?
O00C P002 O006 115.56(8) . . ?
O00C P002 O00A 113.70(9) . . ?
O00C P002 C00W 117.21(9) . . ?
O005 P003 O008 103.45(7) . . ?
O005 P003 C00U 105.68(8) . . ?
O008 P003 C00U 100.95(8) . . ?
O00B P003 O005 114.70(8) . . ?
O00B P003 O008 114.22(9) . . ?
O00B P003 C00U 116.17(9) . . ?
C00L O004 P001 122.37(11) . . ?
C00V O005 P003 119.71(12) . . ?
C00S O006 P002 121.16(12) . . ?
C00R O007 P001 125.42(11) . . ?
C00Q O008 P003 120.57(11) . . ?
C00X O00A P002 122.12(11) . . ?
H00A C00D H00B 107.2 . . ?
C00E C00D H00A 107.9 . . ?
C00E C00D H00B 107.9 . . ?
C00E C00D C00F 117.65(14) . . ?
C00F C00D H00A 107.9 . . ?
C00F C00D H00B 107.9 . . ?
C00G C00E C00D 122.66(17) . . ?
C00S C00E C00D 119.61(16) . . ?
C00S C00E C00G 117.47(16) . . ?
C00H C00F C00D 123.42(16) . . ?
C00X C00F C00D 118.81(16) . . ?
C00X C00F C00H 117.45(16) . . ?
C00E C00G C00N 123.12(16) . . ?
C00L C00G C00E 117.30(17) . . ?
C00L C00G C00N 119.45(16) . . ?
C00F C00H C00I 123.40(16) . . ?
C00Q C00H C00F 117.21(17) . . ?
C00Q C00H C00I 119.12(17) . . ?
C00H C00I H00C 108.2 . . ?
C00H C00I H00D 108.2 . . ?
C00H C00I C00P 116.34(15) . . ?
H00C C00I H00D 107.4 . . ?
C00P C00I H00C 108.2 . . ?
C00P C00I H00D 108.2 . . ?
C00P C00J C00N 123.41(16) . . ?
C00R C00J C00N 118.98(16) . . ?
C00R C00J C00P 117.45(17) . . ?
C00L C00K C00O 117.63(17) . . ?
C00L C00K C00Z 120.35(17) . . ?
C00O C00K C00Z 122.02(17) . . ?
C00G C00L O004 118.39(16) . . ?
C00K C00L O004 116.39(15) . . ?
C00K C00L C00G 124.97(16) . . ?
C00R C00M C00T 117.65(17) . . ?
C00R C00M C014 120.90(17) . . ?
C00T C00M C014 121.45(18) . . ?
C00G C00N H00E 108.2 . . ?
C00G C00N H00F 108.2 . . ?
C00J C00N C00G 116.40(14) . . ?
C00J C00N H00E 108.2 . . ?
C00J C00N H00F 108.2 . . ?
H00E C00N H00F 107.3 . . ?
C00K C00O C011 121.91(17) . . ?
C00S C00O C00K 117.56(17) . . ?
C00S C00O C011 120.51(17) . . ?
C00J C00P C00I 122.62(16) . . ?
C00V C00P C00I 119.58(16) . . ?
C00V C00P C00J 117.63(16) . . ?
C00H C00Q O008 118.65(16) . . ?
C015 C00Q O008 116.16(16) . . ?
C015 C00Q C00H 125.02(19) . . ?
C00J C00R O007 118.55(16) . . ?
C00M C00R O007 116.39(15) . . ?
C00M C00R C00J 124.69(16) . . ?
C00E C00S O006 118.77(16) . . ?
C00O C00S O006 116.05(17) . . ?
C00O C00S C00E 125.02(17) . . ?
C00M C00T C018 121.93(18) . . ?
C00V C00T C00M 117.91(18) . . ?
C00V C00T C018 120.14(18) . . ?
C012 C00U P003 123.76(15) . . ?
C012 C00U C013 120.01(19) . . ?
C013 C00U P003 115.97(16) . . ?
C00P C00V O005 119.07(16) . . ?
C00P C00V C00T 124.64(17) . . ?
C00T C00V O005 116.19(17) . . ?
C010 C00W P002 121.98(15) . . ?
C017 C00W P002 117.46(16) . . ?
C017 C00W C010 120.32(19) . . ?
C00F C00X O00A 118.82(16) . . ?
C016 C00X O00A 116.01(17) . . ?
C016 C00X C00F 124.94(19) . . ?
C01D C00Y P001 122.23(15) . . ?
C01K C00Y P001 119.07(16) . . ?
C01K C00Y C01D 118.71(19) . . ?
C00K C00Z H00G 109.5 . . ?
C00K C00Z H00H 109.5 . . ?
C00K C00Z H00I 109.5 . . ?
H00G C00Z H00H 109.5 . . ?
H00G C00Z H00I 109.5 . . ?
H00H C00Z H00I 109.5 . . ?
C00W C010 H010 120.4 . . ?
C019 C010 C00W 119.14(19) . . ?
C019 C010 H010 120.4 . . ?
C00O C011 H01A 109.5 . . ?
C00O C011 H01B 109.5 . . ?
C00O C011 H01C 109.5 . . ?
H01A C011 H01B 109.5 . . ?
H01A C011 H01C 109.5 . . ?
H01B C011 H01C 109.5 . . ?
C00U C012 H012 120.4 . . ?
C00U C012 C01F 119.2(2) . . ?
C01F C012 H012 120.4 . . ?
C00U C013 H013 120.0 . . ?
C01C C013 C00U 119.9(2) . . ?
C01C C013 H013 120.0 . . ?
C00M C014 H01D 109.5 . . ?
C00M C014 H01E 109.5 . . ?
C00M C014 H01F 109.5 . . ?
H01D C014 H01E 109.5 . . ?
H01D C014 H01F 109.5 . . ?
H01E C014 H01F 109.5 . . ?
C00Q C015 C016 117.68(17) . . ?
C00Q C015 C01G 120.1(2) . . ?
C016 C015 C01G 122.17(19) . . ?
C00X C016 C015 117.56(18) . . ?
C00X C016 C01J 120.6(2) . . ?
C015 C016 C01J 121.78(19) . . ?
C00W C017 H017 120.1 . . ?
C01E C017 C00W 119.7(2) . . ?
C01E C017 H017 120.1 . . ?
C00T C018 H01G 109.5 . . ?
C00T C018 H01H 109.5 . . ?
C00T C018 H01I 109.5 . . ?
H01G C018 H01H 109.5 . . ?
H01G C018 H01I 109.5 . . ?
H01H C018 H01I 109.5 . . ?
C010 C019 H019 119.8 . . ?
C01A C019 C010 120.3(2) . . ?
C01A C019 H019 119.8 . . ?
C019 C01A H01J 119.8 . . ?
C019 C01A C01E 120.5(2) . . ?
C01E C01A H01J 119.8 . . ?
C01C C01B H01K 119.7 . . ?
C01C C01B C01F 120.5(2) . . ?
C01F C01B H01K 119.7 . . ?
C013 C01C H01L 120.2 . . ?
C01B C01C C013 119.6(2) . . ?
C01B C01C H01L 120.2 . . ?
C00Y C01D H01M 119.9 . . ?
C00Y C01D C01I 120.2(2) . . ?
C01I C01D H01M 119.9 . . ?
C017 C01E H01N 120.0 . . ?
C01A C01E C017 120.0(2) . . ?
C01A C01E H01N 120.0 . . ?
C012 C01F H01O 119.6 . . ?
C01B C01F C012 120.7(2) . . ?
C01B C01F H01O 119.6 . . ?
C015 C01G H01P 109.5 . . ?
C015 C01G H01Q 109.5 . . ?
C015 C01G H01R 109.5 . . ?
H01P C01G H01Q 109.5 . . ?
H01P C01G H01R 109.5 . . ?
H01Q C01G H01R 109.5 . . ?
C01I C01H H01S 119.8 . . ?
C01L C01H H01S 119.8 . . ?
C01L C01H C01I 120.3(2) . . ?
C01D C01I H01T 119.9 . . ?
C01H C01I C01D 120.2(2) . . ?
C01H C01I H01T 119.9 . . ?
C016 C01J H01U 109.5 . . ?
C016 C01J H01V 109.5 . . ?
C016 C01J H01W 109.5 . . ?
H01U C01J H01V 109.5 . . ?
H01U C01J H01W 109.5 . . ?
H01V C01J H01W 109.5 . . ?
C00Y C01K H01X 119.6 . . ?
C00Y C01K C01L 120.9(3) . . ?
C01L C01K H01X 119.6 . . ?
C01H C01L C01K 119.7(3) . . ?
C01H C01L H01Y 120.1 . . ?
C01K C01L H01Y 120.1 . . ?

loop_
_geom_bond_atom_site_label_1
_geom_bond_atom_site_label_2
_geom_bond_distance
_geom_bond_site_symmetry_2
_geom_bond_publ_flag
P001 O004 1.5921(14) . ?
P001 O007 1.5894(14) . ?
P001 O009 1.4634(14) . ?
P001 C00Y 1.7735(18) . ?
P002 O006 1.5912(13) . ?
P002 O00A 1.5938(14) . ?
P002 O00C 1.4585(15) . ?
P002 C00W 1.780(2) . ?
P003 O005 1.5906(14) . ?
P003 O008 1.5978(14) . ?
P003 O00B 1.4559(15) . ?
P003 C00U 1.7780(19) . ?
O004 C00L 1.410(2) . ?
O005 C00V 1.415(2) . ?
O006 C00S 1.408(2) . ?
O007 C00R 1.407(2) . ?
O008 C00Q 1.406(2) . ?
O00A C00X 1.403(2) . ?
C00D H00A 0.9900 . ?
C00D H00B 0.9900 . ?
C00D C00E 1.520(2) . ?
C00D C00F 1.523(2) . ?
C00E C00G 1.406(2) . ?
C00E C00S 1.393(3) . ?
C00F C00H 1.407(3) . ?
C00F C00X 1.392(3) . ?
C00G C00L 1.394(3) . ?
C00G C00N 1.523(3) . ?
C00H C00I 1.518(2) . ?
C00H C00Q 1.394(3) . ?
C00I H00C 0.9900 . ?
C00I H00D 0.9900 . ?
C00I C00P 1.523(2) . ?
C00J C00N 1.522(2) . ?
C00J C00P 1.405(2) . ?
C00J C00R 1.398(3) . ?
C00K C00L 1.393(3) . ?
C00K C00O 1.398(3) . ?
C00K C00Z 1.507(3) . ?
C00M C00R 1.392(3) . ?
C00M C00T 1.397(3) . ?
C00M C014 1.513(3) . ?
C00N H00E 0.9900 . ?
C00N H00F 0.9900 . ?
C00O C00S 1.390(3) . ?
C00O C011 1.506(3) . ?
C00P C00V 1.392(3) . ?
C00Q C015 1.387(3) . ?
C00T C00V 1.393(3) . ?
C00T C018 1.503(3) . ?
C00U C012 1.386(3) . ?
C00U C013 1.396(3) . ?
C00W C010 1.393(3) . ?
C00W C017 1.393(3) . ?
C00X C016 1.389(3) . ?
C00Y C01D 1.376(3) . ?
C00Y C01K 1.371(3) . ?
C00Z H00G 0.9800 . ?
C00Z H00H 0.9800 . ?
C00Z H00I 0.9800 . ?
C010 H010 0.9500 . ?
C010 C019 1.390(3) . ?
C011 H01A 0.9800 . ?
C011 H01B 0.9800 . ?
C011 H01C 0.9800 . ?
C012 H012 0.9500 . ?
C012 C01F 1.389(3) . ?
C013 H013 0.9500 . ?
C013 C01C 1.391(3) . ?
C014 H01D 0.9800 . ?
C014 H01E 0.9800 . ?
C014 H01F 0.9800 . ?
C015 C016 1.399(3) . ?
C015 C01G 1.514(3) . ?
C016 C01J 1.506(3) . ?
C017 H017 0.9500 . ?
C017 C01E 1.384(3) . ?
C018 H01G 0.9800 . ?
C018 H01H 0.9800 . ?
C018 H01I 0.9800 . ?
C019 H019 0.9500 . ?
C019 C01A 1.380(3) . ?
C01A H01J 0.9500 . ?
C01A C01E 1.381(4) . ?
C01B H01K 0.9500 . ?
C01B C01C 1.375(4) . ?
C01B C01F 1.376(3) . ?
C01C H01L 0.9500 . ?
C01D H01M 0.9500 . ?
C01D C01I 1.384(3) . ?
C01E H01N 0.9500 . ?
C01F H01O 0.9500 . ?
C01G H01P 0.9800 . ?
C01G H01Q 0.9800 . ?
C01G H01R 0.9800 . ?
C01H H01S 0.9500 . ?
C01H C01I 1.365(4) . ?
C01H C01L 1.354(4) . ?
C01I H01T 0.9500 . ?
C01J H01U 0.9800 . ?
C01J H01V 0.9800 . ?
C01J H01W 0.9800 . ?
C01K H01X 0.9500 . ?
C01K C01L 1.386(4) . ?
C01L H01Y 0.9500 . ?

loop_
_geom_torsion_atom_site_label_1
_geom_torsion_atom_site_label_2
_geom_torsion_atom_site_label_3
_geom_torsion_atom_site_label_4
_geom_torsion
_geom_torsion_site_symmetry_1
_geom_torsion_site_symmetry_2
_geom_torsion_site_symmetry_3
_geom_torsion_site_symmetry_4
_geom_torsion_publ_flag
P001 O004 C00L C00G -81.97(18) . . . . ?
P001 O004 C00L C00K 103.58(16) . . . . ?
P001 O007 C00R C00J 80.9(2) . . . . ?
P001 O007 C00R C00M -105.87(17) . . . . ?
P001 C00Y C01D C01I -179.6(2) . . . . ?
P001 C00Y C01K C01L -179.0(3) . . . . ?
P002 O006 C00S C00E 77.08(19) . . . . ?
P002 O006 C00S C00O -107.14(16) . . . . ?
P002 O00A C00X C00F -76.8(2) . . . . ?
P002 O00A C00X C016 108.50(18) . . . . ?
P002 C00W C010 C019 173.47(16) . . . . ?
P002 C00W C017 C01E -173.86(17) . . . . ?
P003 O005 C00V C00P -78.35(19) . . . . ?
P003 O005 C00V C00T 105.11(17) . . . . ?
P003 O008 C00Q C00H 77.15(19) . . . . ?
P003 O008 C00Q C015 -107.33(17) . . . . ?
P003 C00U C012 C01F -171.92(15) . . . . ?
P003 C00U C013 C01C 172.59(16) . . . . ?
O004 P001 O007 C00R -88.93(15) . . . . ?
O004 P001 C00Y C01D -87.04(19) . . . . ?
O004 P001 C00Y C01K 92.9(2) . . . . ?
O005 P003 O008 C00Q -96.81(14) . . . . ?
O005 P003 C00U C012 -23.55(18) . . . . ?
O005 P003 C00U C013 162.38(14) . . . . ?
O006 P002 O00A C00X 95.69(14) . . . . ?
O006 P002 C00W C010 34.84(18) . . . . ?
O006 P002 C00W C017 -150.74(16) . . . . ?
O007 P001 O004 C00L 89.30(14) . . . . ?
O007 P001 C00Y C01D 20.6(2) . . . . ?
O007 P001 C00Y C01K -159.4(2) . . . . ?
O008 P003 O005 C00V 95.61(14) . . . . ?
O008 P003 C00U C012 83.93(17) . . . . ?
O008 P003 C00U C013 -90.15(15) . . . . ?
O008 C00Q C015 C016 -179.31(17) . . . . ?
O008 C00Q C015 C01G -1.6(3) . . . . ?
O009 P001 O004 C00L -37.64(16) . . . . ?
O009 P001 O007 C00R 37.05(17) . . . . ?
O009 P001 C00Y C01D 147.43(18) . . . . ?
O009 P001 C00Y C01K -32.6(3) . . . . ?
O00A P002 O006 C00S -94.84(15) . . . . ?
O00A P002 C00W C010 -72.40(17) . . . . ?
O00A P002 C00W C017 102.03(16) . . . . ?
O00A C00X C016 C015 176.19(18) . . . . ?
O00A C00X C016 C01J -2.3(3) . . . . ?
O00B P003 O005 C00V -29.44(17) . . . . ?
O00B P003 O008 C00Q 28.54(16) . . . . ?
O00B P003 C00U C012 -151.97(16) . . . . ?
O00B P003 C00U C013 33.95(18) . . . . ?
O00C P002 O006 C00S 30.28(17) . . . . ?
O00C P002 O00A C00X -30.62(16) . . . . ?
O00C P002 C00W C010 163.55(15) . . . . ?
O00C P002 C00W C017 -22.03(19) . . . . ?
C00D C00E C00G C00L 174.35(15) . . . . ?
C00D C00E C00G C00N -1.5(3) . . . . ?
C00D C00E C00S O006 1.8(2) . . . . ?
C00D C00E C00S C00O -173.54(16) . . . . ?
C00D C00F C00H C00I 0.9(3) . . . . ?
C00D C00F C00H C00Q -173.11(16) . . . . ?
C00D C00F C00X O00A -3.3(2) . . . . ?
C00D C00F C00X C016 170.97(18) . . . . ?
C00E C00D C00F C00H -94.8(2) . . . . ?
C00E C00D C00F C00X 91.8(2) . . . . ?
C00E C00G C00L O004 -173.52(14) . . . . ?
C00E C00G C00L C00K 0.4(3) . . . . ?
C00E C00G C00N C00J -93.4(2) . . . . ?
C00F C00D C00E C00G 94.7(2) . . . . ?
C00F C00D C00E C00S -91.3(2) . . . . ?
C00F C00H C00I C00P 93.4(2) . . . . ?
C00F C00H C00Q O008 178.22(15) . . . . ?
C00F C00H C00Q C015 3.1(3) . . . . ?
C00F C00X C016 C015 1.8(3) . . . . ?
C00F C00X C016 C01J -176.7(2) . . . . ?
C00G C00E C00S O006 176.13(15) . . . . ?
C00G C00E C00S C00O 0.8(3) . . . . ?
C00H C00F C00X O00A -177.00(15) . . . . ?
C00H C00F C00X C016 -2.8(3) . . . . ?
C00H C00I C00P C00J -94.5(2) . . . . ?
C00H C00I C00P C00V 90.3(2) . . . . ?
C00H C00Q C015 C016 -4.1(3) . . . . ?
C00H C00Q C015 C01G 173.6(2) . . . . ?
C00I C00H C00Q O008 3.9(2) . . . . ?
C00I C00H C00Q C015 -171.14(18) . . . . ?
C00I C00P C00V O005 -0.3(2) . . . . ?
C00I C00P C00V C00T 175.97(17) . . . . ?
C00J C00P C00V O005 -175.69(15) . . . . ?
C00J C00P C00V C00T 0.5(3) . . . . ?
C00K C00O C00S O006 -177.78(15) . . . . ?
C00K C00O C00S C00E -2.3(3) . . . . ?
C00L C00G C00N C00J 90.87(19) . . . . ?
C00L C00K C00O C00S 2.7(2) . . . . ?
C00L C00K C00O C011 -175.57(17) . . . . ?
C00M C00T C00V O005 177.36(16) . . . . ?
C00M C00T C00V C00P 1.0(3) . . . . ?
C00N C00G C00L O004 2.5(2) . . . . ?
C00N C00G C00L C00K 176.39(16) . . . . ?
C00N C00J C00P C00I -0.8(3) . . . . ?
C00N C00J C00P C00V 174.49(16) . . . . ?
C00N C00J C00R O007 -3.2(2) . . . . ?
C00N C00J C00R C00M -175.91(17) . . . . ?
C00O C00K C00L O004 172.10(15) . . . . ?
C00O C00K C00L C00G -1.9(3) . . . . ?
C00P C00J C00N C00G 96.3(2) . . . . ?
C00P C00J C00R O007 172.35(15) . . . . ?
C00P C00J C00R C00M -0.3(3) . . . . ?
C00Q C00H C00I C00P -92.7(2) . . . . ?
C00Q C015 C016 C00X 1.5(3) . . . . ?
C00Q C015 C016 C01J -179.9(2) . . . . ?
C00R C00J C00N C00G -88.3(2) . . . . ?
C00R C00J C00P C00I -176.18(16) . . . . ?
C00R C00J C00P C00V -0.9(2) . . . . ?
C00R C00M C00T C00V -2.2(3) . . . . ?
C00R C00M C00T C018 176.19(18) . . . . ?
C00S C00E C00G C00L 0.2(2) . . . . ?
C00S C00E C00G C00N -175.60(15) . . . . ?
C00T C00M C00R O007 -170.93(16) . . . . ?
C00T C00M C00R C00J 1.9(3) . . . . ?
C00U P003 O005 C00V -158.73(13) . . . . ?
C00U P003 O008 C00Q 153.97(14) . . . . ?
C00U C012 C01F C01B -0.3(3) . . . . ?
C00U C013 C01C C01B -0.2(3) . . . . ?
C00W P002 O006 C00S 160.00(14) . . . . ?
C00W P002 O00A C00X -157.05(14) . . . . ?
C00W C010 C019 C01A -0.1(3) . . . . ?
C00W C017 C01E C01A 0.4(3) . . . . ?
C00X C00F C00H C00I 174.33(16) . . . . ?
C00X C00F C00H C00Q 0.3(2) . . . . ?
C00Y P001 O004 C00L -165.77(14) . . . . ?
C00Y P001 O007 C00R 165.47(15) . . . . ?
C00Y C01D C01I C01H -2.0(4) . . . . ?
C00Y C01K C01L C01H -0.9(7) . . . . ?
C00Z C00K C00L O004 -7.8(2) . . . . ?
C00Z C00K C00L C00G 178.21(16) . . . . ?
C00Z C00K C00O C00S -177.42(16) . . . . ?
C00Z C00K C00O C011 4.3(3) . . . . ?
C010 C00W C017 C01E 0.7(3) . . . . ?
C010 C019 C01A C01E 1.1(3) . . . . ?
C011 C00O C00S O006 0.5(2) . . . . ?
C011 C00O C00S C00E 176.02(17) . . . . ?
C012 C00U C013 C01C -1.7(3) . . . . ?
C013 C00U C012 C01F 1.9(3) . . . . ?
C014 C00M C00R O007 8.7(3) . . . . ?
C014 C00M C00R C00J -178.51(18) . . . . ?
C014 C00M C00T C00V 178.24(18) . . . . ?
C014 C00M C00T C018 -3.4(3) . . . . ?
C017 C00W C010 C019 -0.8(3) . . . . ?
C018 C00T C00V O005 -1.0(3) . . . . ?
C018 C00T C00V C00P -177.33(19) . . . . ?
C019 C01A C01E C017 -1.2(3) . . . . ?
C01C C01B C01F C012 -1.6(3) . . . . ?
C01D C00Y C01K C01L 0.9(5) . . . . ?
C01F C01B C01C C013 1.8(3) . . . . ?
C01G C015 C016 C00X -176.2(2) . . . . ?
C01G C015 C016 C01J 2.4(4) . . . . ?
C01I C01H C01L C01K -0.6(6) . . . . ?
C01K C00Y C01D C01I 0.5(4) . . . . ?
C01L C01H C01I C01D 2.1(5) . . . . ?
